data_7246990
loop_
_publ_author_name
'Nasuhipur, Forough'
'Ghasemi, Zarrin'
'Poupon, Morgane'
'Du&#x161;ek, Michal'

_publ_section_title
;
 POCl<sub>3</sub> mediated one-pot deoxygenative aromatization and
 electrophilic chlorination of
 dihydroxy-2-methyl-4-oxo-indeno[1,2-<i>b</i>]pyrroles.
;
_journal_issue 26
_journal_name_full 'RSC advances'
_journal_page_first 17812
_journal_page_last 17816
_journal_paper_doi 10.1039/d3ra02515b
_journal_volume 13
_journal_year 2023
_chemical_formula_structural 'C24 H22 N1 O5'
_chemical_formula_sum 'C24 H22 N O5'
_chemical_formula_weight 404.4
_space_group_IT_number 14
_space_group_name_Hall '-P 2ybc'
_space_group_name_H-M_alt 'P 1 21/c 1'
_symmetry_cell_setting monoclinic
_symmetry_Int_Tables_number 14
_symmetry_space_group_name_Hall '-P 2ybc'
_symmetry_space_group_name_H-M 'P 1 21/c 1'
_audit_update_record
;
2022-12-16 deposited with the CCDC.	2023-06-07 downloaded from the CCDC.
;
_cell_angle_alpha 90
_cell_angle_beta 91.297(3)
_cell_angle_gamma 90
_cell_formula_units_Z 4
_cell_length_a 8.8388(3)
_cell_length_b 21.2913(5)
_cell_length_c 10.8389(4)
_cell_measurement_reflns_used 14412
_cell_measurement_temperature 95.0(4)
_cell_measurement_theta_max 73.03
_cell_measurement_theta_min 4.03
_cell_volume 2039.25(11)
_computing_cell_refinement 'CrysAlisPro 1.171.41.117a (Rigaku OD, 2021)'
_computing_data_collection 'CrysAlisPro 1.171.41.117a (Rigaku OD, 2021)'
_computing_data_reduction 'CrysAlisPro 1.171.41.117a (Rigaku OD, 2021)'
_diffrn_ambient_temperature 95
_diffrn_detector 'CCD plate'
_diffrn_detector_area_resol_mean 5.2027
_diffrn_measured_fraction_theta_full 0.98
_diffrn_measured_fraction_theta_max 0.98
_diffrn_measurement_device 'four-circle diffractometer'
_diffrn_measurement_device_type 'SuperNova, Dual, Cu at home/near, AtlasS2'
_diffrn_measurement_method '\w scans'
_diffrn_radiation_monochromator mirror
_diffrn_radiation_probe x-ray
_diffrn_radiation_source 'X-ray tube'
_diffrn_radiation_type 'Cu K\a'
_diffrn_radiation_wavelength 1.54184
_diffrn_reflns_av_R_equivalents 0.1053
_diffrn_reflns_av_unetI/netI 0.0223
_diffrn_reflns_limit_h_max 10
_diffrn_reflns_limit_h_min -9
_diffrn_reflns_limit_k_max 26
_diffrn_reflns_limit_k_min -25
_diffrn_reflns_limit_l_max 13
_diffrn_reflns_limit_l_min -13
_diffrn_reflns_number 17655
_diffrn_reflns_theta_full 73.21
_diffrn_reflns_theta_max 73.21
_diffrn_reflns_theta_min 4.58
_diffrn_source 'micro-focus sealed X-ray tube'
_exptl_absorpt_coefficient_mu 0.758
_exptl_absorpt_correction_T_max 1
_exptl_absorpt_correction_T_min 0.811
_exptl_absorpt_correction_type multi-scan
_exptl_absorpt_process_details
;
CrysAlisPro 1.171.41.117a (Rigaku Oxford Diffraction, 2021)
Empirical absorption correction using spherical harmonics,
implemented in SCALE3 ABSPACK scaling algorithm.
;
_exptl_crystal_colour orange
_exptl_crystal_density_diffrn 1.3173
_exptl_crystal_description block
_exptl_crystal_F_000 852
_exptl_crystal_size_max 0.282
_exptl_crystal_size_mid 0.226
_exptl_crystal_size_min 0.213
_refine_diff_density_max 0.55
_refine_diff_density_min -0.54
_refine_ls_extinction_coef 600(700)
_refine_ls_extinction_method 'B-C type 1 Gaussian isotropic (Becker & Coppens, 1974)'
_refine_ls_goodness_of_fit_gt 4.3015
_refine_ls_goodness_of_fit_ref 3.7760
_refine_ls_hydrogen_treatment constr
_refine_ls_number_constraints 88
_refine_ls_number_parameters 272
_refine_ls_number_reflns 4016
_refine_ls_number_restraints 0
_refine_ls_R_factor_all 0.0869
_refine_ls_R_factor_gt 0.0757
_refine_ls_shift/su_max 0.0138
_refine_ls_shift/su_mean 0.0009
_refine_ls_structure_factor_coef Fsqd
_refine_ls_weighting_details w=1/(\s^2^(I)+0.0016I^2^)
_refine_ls_weighting_scheme sigma
_refine_ls_wR_factor_gt 0.2459
_refine_ls_wR_factor_ref 0.2472
_reflns_number_gt 3120
_reflns_number_total 4016
_reflns_threshold_expression I>3\s(I)
_cod_data_source_file d3ra02515b2.cif
_cod_data_source_block I
_cod_depositor_comments
;
The following automatic conversions were performed:

data item '_diffrn_radiation_probe' value 'X-ray' was changed to
'x-ray' in accordance with the
/home/data/users/saulius/crontab/automatic-downloads/current/RSC/lib/dictionaries/cif_core.dic
dictionary named 'cif_core.dic' version 2.4.2 last updated on
2011-04-26.

Automatic conversion script
Id: cif_fix_values 8170 2020-07-09 18:12:32Z antanas 
;
_cod_original_cell_volume 2039.24(11)
_cod_original_sg_symbol_Hall '-P 2ycb'
_cod_original_formula_sum 'C24 H22 N1 O5'
_cod_database_code 7246990

loop_
_space_group_symop_id
_space_group_symop_operation_xyz
1 x,y,z
2 -x,y+1/2,-z+1/2
3 -x,-y,-z
4 x,-y+1/2,z+1/2

loop_
_atom_site_label
_atom_site_type_symbol
_atom_site_fract_x
_atom_site_fract_y
_atom_site_fract_z
_atom_site_adp_type
_atom_site_U_iso_or_equiv
_atom_site_site_symmetry_multiplicity
_atom_site_occupancy
_atom_site_calc_flag
_atom_site_refinement_flags
_atom_site_disorder_assembly
_atom_site_disorder_group
O1 O 0.3162(3) 0.22797(13) 0.1237(3) Uani 0.0353(9) 4 1 d . . .
O2 O -0.0666(3) 0.41770(14) 0.4934(3) Uani 0.0348(9) 4 1 d . . .
O3 O 0.8320(3) 0.43776(13) -0.0379(3) Uani 0.0311(8) 4 1 d . . .
O4 O 0.7168(3) 0.30636(13) -0.1205(3) Uani 0.0307(8) 4 1 d . . .
O5 O 0.4863(3) 0.26331(13) -0.1555(3) Uani 0.0313(8) 4 1 d . . .
N1 N 0.3813(4) 0.38414(14) 0.1477(3) Uani 0.0267(9) 4 1 d . . .
C1 C 0.7215(5) 0.59085(17) 0.2275(4) Uani 0.0308(11) 4 1 d . . .
C2 C 0.7230(4) 0.44116(17) 0.0262(3) Uani 0.0261(10) 4 1 d . . .
C3 C 0.2724(4) 0.28418(17) 0.0604(4) Uani 0.0281(11) 4 1 d . . .
C4 C 0.6910(4) 0.49489(17) 0.1156(3) Uani 0.0264(10) 4 1 d . . .
C5 C 0.2646(4) 0.39378(17) 0.2354(4) Uani 0.0263(10) 4 1 d . . .
C6 C 0.1457(5) 0.43403(18) 0.2083(4) Uani 0.0309(11) 4 1 d . . .
C7 C 0.5934(4) 0.39743(17) 0.0420(3) Uani 0.0261(10) 4 1 d . . .
C8 C 0.7767(6) 0.2035(2) -0.2141(4) Uani 0.0407(14) 4 1 d . . .
C9 C 0.5567(4) 0.48251(17) 0.1793(4) Uani 0.0267(10) 4 1 d . . .
C10 C 0.5019(4) 0.42231(17) 0.1304(3) Uani 0.0268(10) 4 1 d . . .
C11 C 0.7746(4) 0.54858(18) 0.1391(4) Uani 0.0283(11) 4 1 d . . .
C12 C 0.7941(5) 0.2742(2) -0.2236(4) Uani 0.0330(12) 4 1 d . . .
C13 C 0.3916(4) 0.33427(17) 0.0646(4) Uani 0.0271(10) 4 1 d . . .
C14 C 0.2728(4) 0.36335(18) 0.3498(4) Uani 0.0293(11) 4 1 d . . .
C15 C 0.5709(4) 0.29919(16) -0.1009(3) Uani 0.0257(10) 4 1 d . . .
C16 C 0.0397(4) 0.41216(18) 0.4054(4) Uani 0.0298(11) 4 1 d . . .
C17 C 0.9561(5) 0.2945(3) -0.2020(6) Uani 0.0582(19) 4 1 d . . .
C18 C -0.2012(5) 0.4514(2) 0.4605(4) Uani 0.0381(13) 4 1 d . . .
C19 C 0.0326(5) 0.44348(19) 0.2926(4) Uani 0.0320(11) 4 1 d . . .
C20 C 0.5052(4) 0.52459(18) 0.2662(4) Uani 0.0295(11) 4 1 d . . .
C21 C 0.5219(4) 0.34116(17) -0.0009(3) Uani 0.0259(10) 4 1 d . . .
C22 C 0.1612(5) 0.37230(18) 0.4332(4) Uani 0.0298(11) 4 1 d . . .
C23 C 0.5895(5) 0.57859(18) 0.2893(4) Uani 0.0329(12) 4 1 d . . .
C24 C 0.7309(6) 0.2996(2) -0.3454(4) Uani 0.0407(13) 4 1 d . . .
H1c1 H 0.777295 0.628599 0.245242 Uiso 0.0369 4 1 d . . .
H1c3 H 0.180923 0.300186 0.094669 Uiso 0.0337 4 1 d . . .
H2c3 H 0.246639 0.274504 -0.023978 Uiso 0.0337 4 1 d . . .
H1c6 H 0.141539 0.455574 0.130524 Uiso 0.037 4 1 d . . .
H1c8 H 0.849355 0.183393 -0.265492 Uiso 0.0488 4 1 d . . .
H2c8 H 0.793446 0.190655 -0.130004 Uiso 0.0488 4 1 d . . .
H3c8 H 0.676418 0.191699 -0.240847 Uiso 0.0488 4 1 d . . .
H1c11 H 0.866335 0.556738 0.096209 Uiso 0.0339 4 1 d . . .
H1c14 H 0.356677 0.33625 0.36968 Uiso 0.0352 4 1 d . . .
H1c17 H 1.019227 0.27456 -0.261326 Uiso 0.0699 4 1 d . . .
H2c17 H 0.963259 0.339275 -0.21062 Uiso 0.0699 4 1 d . . .
H3c17 H 0.988912 0.282585 -0.120253 Uiso 0.0699 4 1 d . . .
H1c18 H -0.274677 0.445781 0.523421 Uiso 0.0457 4 1 d . . .
H2c18 H -0.178052 0.495244 0.452587 Uiso 0.0457 4 1 d . . .
H3c18 H -0.241254 0.435809 0.383351 Uiso 0.0457 4 1 d . . .
H1c19 H -0.050076 0.471345 0.273412 Uiso 0.0384 4 1 d . . .
H1c20 H 0.413459 0.516669 0.309376 Uiso 0.0354 4 1 d . . .
H1c22 H 0.166289 0.351056 0.511348 Uiso 0.0358 4 1 d . . .
H1c23 H 0.555397 0.608079 0.349607 Uiso 0.0394 4 1 d . . .
H1c24 H 0.787503 0.282653 -0.412236 Uiso 0.0488 4 1 d . . .
H2c24 H 0.626574 0.28766 -0.355131 Uiso 0.0488 4 1 d . . .
H3c24 H 0.738701 0.3446 -0.345842 Uiso 0.0488 4 1 d . . .

loop_
_atom_site_aniso_label
_atom_site_aniso_type_symbol
_atom_site_aniso_U_11
_atom_site_aniso_U_22
_atom_site_aniso_U_33
_atom_site_aniso_U_12
_atom_site_aniso_U_13
_atom_site_aniso_U_23
O1 O 0.0419(16) 0.0261(13) 0.0376(16) -0.0051(11) -0.0106(12) 0.0050(11)
O2 O 0.0372(15) 0.0358(14) 0.0318(15) 0.0068(12) 0.0064(12) 0.0026(12)
O3 O 0.0318(15) 0.0284(13) 0.0334(14) -0.0018(10) 0.0054(12) -0.0011(11)
O4 O 0.0297(14) 0.0315(13) 0.0308(14) 0.0001(10) 0.0009(11) -0.0082(11)
O5 O 0.0348(15) 0.0311(13) 0.0280(14) -0.0045(11) -0.0018(11) -0.0024(11)
N1 N 0.0276(16) 0.0254(14) 0.0270(16) -0.0007(11) -0.0014(12) 0.0015(12)
C1 C 0.037(2) 0.0220(16) 0.033(2) -0.0020(14) -0.0046(16) -0.0005(14)
C2 C 0.0277(19) 0.0244(16) 0.0260(18) 0.0001(13) -0.0040(15) 0.0035(14)
C3 C 0.0291(19) 0.0285(18) 0.0264(18) -0.0039(14) -0.0029(14) 0.0027(14)
C4 C 0.0285(19) 0.0243(16) 0.0261(18) 0.0016(14) -0.0038(14) 0.0017(14)
C5 C 0.0252(18) 0.0265(16) 0.0273(18) -0.0035(13) -0.0001(14) -0.0014(14)
C6 C 0.033(2) 0.0296(18) 0.030(2) 0.0013(15) -0.0017(16) 0.0076(15)
C7 C 0.0278(19) 0.0249(16) 0.0256(18) 0.0018(14) -0.0020(14) 0.0010(14)
C8 C 0.054(3) 0.035(2) 0.033(2) 0.0118(19) 0.0004(19) -0.0037(17)
C9 C 0.0281(18) 0.0229(16) 0.0288(19) -0.0001(13) -0.0045(15) 0.0006(14)
C10 C 0.0274(19) 0.0265(17) 0.0264(18) 0.0000(14) -0.0031(14) 0.0001(14)
C11 C 0.0302(19) 0.0270(17) 0.0275(19) -0.0023(14) -0.0020(15) 0.0039(14)
C12 C 0.031(2) 0.038(2) 0.030(2) 0.0011(16) 0.0048(16) -0.0071(16)
C13 C 0.0292(19) 0.0263(17) 0.0256(18) 0.0007(14) -0.0046(14) 0.0019(14)
C14 C 0.0301(19) 0.0281(17) 0.0295(19) 0.0028(14) -0.0040(15) 0.0016(15)
C15 C 0.0303(19) 0.0233(16) 0.0233(17) 0.0014(13) -0.0014(14) 0.0017(14)
C16 C 0.031(2) 0.0286(17) 0.0293(19) -0.0029(14) 0.0017(15) -0.0002(15)
C17 C 0.033(2) 0.081(4) 0.061(3) -0.001(2) 0.006(2) -0.034(3)
C18 C 0.037(2) 0.038(2) 0.040(2) 0.0073(17) 0.0086(18) 0.0031(18)
C19 C 0.0282(19) 0.0327(18) 0.035(2) 0.0043(15) 0.0000(16) 0.0051(16)
C20 C 0.0303(19) 0.0282(18) 0.0300(19) 0.0007(14) 0.0017(15) -0.0004(15)
C21 C 0.0275(18) 0.0233(16) 0.0268(18) 0.0004(13) -0.0039(14) 0.0017(14)
C22 C 0.037(2) 0.0269(17) 0.0255(18) 0.0029(15) -0.0025(15) 0.0030(15)
C23 C 0.037(2) 0.0278(18) 0.033(2) 0.0037(15) -0.0030(17) -0.0052(16)
C24 C 0.049(3) 0.041(2) 0.032(2) 0.0034(19) 0.0073(19) 0.0036(18)

loop_
_atom_type_symbol
_atom_type_scat_dispersion_real
_atom_type_scat_dispersion_imag
_atom_type_scat_source
C 0.0181 0.0091 'International Tables Vol C tables 4.2.6.8 and 6.1.1.1'
H 0.0000 0.0000 'International Tables Vol C tables 4.2.6.8 and 6.1.1.1'
N 0.0311 0.0180 'International Tables Vol C tables 4.2.6.8 and 6.1.1.1'
O 0.0492 0.0322 'International Tables Vol C tables 4.2.6.8 and 6.1.1.1'

loop_
_exptl_crystal_face_index_h
_exptl_crystal_face_index_k
_exptl_crystal_face_index_l
_exptl_crystal_face_perp_dist
? ? ? ?

loop_
_geom_angle_atom_site_label_1
_geom_angle_atom_site_label_2
_geom_angle_atom_site_label_3
_geom_angle_site_symmetry_1
_geom_angle_site_symmetry_2
_geom_angle_site_symmetry_3
_geom_angle
_geom_angle_publ_flag
C16 O2 C18 . . . 117.0(3) ?
C12 O4 C15 . . . 122.3(3) ?
C5 N1 C10 . . . 125.8(3) ?
C5 N1 C13 . . . 126.5(3) ?
C10 N1 C13 . . . 107.6(3) ?
C11 C1 C23 . . . 120.5(4) ?
C11 C1 H1c1 . . . 119.73 ?
C23 C1 H1c1 . . . 119.73 ?
O3 C2 C4 . . . 125.0(3) ?
O3 C2 C7 . . . 131.0(3) ?
C4 C2 C7 . . . 104.0(3) ?
O1 C3 C13 . . . 113.5(3) ?
O1 C3 H1c3 . . . 109.47 ?
O1 C3 H2c3 . . . 109.47 ?
C13 C3 H1c3 . . . 109.47 ?
C13 C3 H2c3 . . . 109.47 ?
H1c3 C3 H2c3 . . . 105.12 ?
C2 C4 C9 . . . 109.9(3) ?
C2 C4 C11 . . . 129.1(3) ?
C9 C4 C11 . . . 121.1(3) ?
N1 C5 C6 . . . 120.2(3) ?
N1 C5 C14 . . . 119.9(3) ?
C6 C5 C14 . . . 119.9(4) ?
C5 C6 C19 . . . 120.5(4) ?
C5 C6 H1c6 . . . 119.76 ?
C19 C6 H1c6 . . . 119.76 ?
C2 C7 C10 . . . 107.8(3) ?
C2 C7 C21 . . . 145.4(3) ?
C10 C7 C21 . . . 106.7(3) ?
C12 C8 H1c8 . . . 109.47 ?
C12 C8 H2c8 . . . 109.47 ?
C12 C8 H3c8 . . . 109.47 ?
H1c8 C8 H2c8 . . . 109.47 ?
H1c8 C8 H3c8 . . . 109.47 ?
H2c8 C8 H3c8 . . . 109.47 ?
C4 C9 C10 . . . 105.2(3) ?
C4 C9 C20 . . . 120.4(3) ?
C10 C9 C20 . . . 134.5(4) ?
N1 C10 C7 . . . 110.0(3) ?
N1 C10 C9 . . . 136.8(3) ?
C7 C10 C9 . . . 113.2(3) ?
C1 C11 C4 . . . 118.1(4) ?
C1 C11 H1c11 . . . 120.93 ?
C4 C11 H1c11 . . . 120.93 ?
O4 C12 C8 . . . 110.9(3) ?
O4 C12 C17 . . . 101.6(3) ?
O4 C12 C24 . . . 108.8(3) ?
C8 C12 C17 . . . 111.7(4) ?
C8 C12 C24 . . . 112.1(4) ?
C17 C12 C24 . . . 111.2(4) ?
N1 C13 C3 . . . 120.3(3) ?
N1 C13 C21 . . . 108.7(3) ?
C3 C13 C21 . . . 131.0(3) ?
C5 C14 C22 . . . 119.9(4) ?
C5 C14 H1c14 . . . 120.06 ?
C22 C14 H1c14 . . . 120.06 ?
O4 C15 O5 . . . 126.0(3) ?
O4 C15 C21 . . . 110.6(3) ?
O5 C15 C21 . . . 123.5(3) ?
O2 C16 C19 . . . 123.8(4) ?
O2 C16 C22 . . . 116.2(3) ?
C19 C16 C22 . . . 120.0(4) ?
C12 C17 H1c17 . . . 109.47 ?
C12 C17 H2c17 . . . 109.47 ?
C12 C17 H3c17 . . . 109.47 ?
H1c17 C17 H2c17 . . . 109.47 ?
H1c17 C17 H3c17 . . . 109.47 ?
H2c17 C17 H3c17 . . . 109.47 ?
O2 C18 H1c18 . . . 109.47 ?
O2 C18 H2c18 . . . 109.47 ?
O2 C18 H3c18 . . . 109.47 ?
H1c18 C18 H2c18 . . . 109.47 ?
H1c18 C18 H3c18 . . . 109.47 ?
H2c18 C18 H3c18 . . . 109.47 ?
C6 C19 C16 . . . 119.4(4) ?
C6 C19 H1c19 . . . 120.32 ?
C16 C19 H1c19 . . . 120.32 ?
C9 C20 C23 . . . 118.3(4) ?
C9 C20 H1c20 . . . 120.85 ?
C23 C20 H1c20 . . . 120.85 ?
C7 C21 C13 . . . 106.9(3) ?
C7 C21 C15 . . . 127.7(3) ?
C13 C21 C15 . . . 125.3(3) ?
C14 C22 C16 . . . 120.3(4) ?
C14 C22 H1c22 . . . 119.83 ?
C16 C22 H1c22 . . . 119.83 ?
C1 C23 C20 . . . 121.6(4) ?
C1 C23 H1c23 . . . 119.21 ?
C20 C23 H1c23 . . . 119.21 ?
C12 C24 H1c24 . . . 109.47 ?
C12 C24 H2c24 . . . 109.47 ?
C12 C24 H3c24 . . . 109.47 ?
H1c24 C24 H2c24 . . . 109.47 ?
H1c24 C24 H3c24 . . . 109.47 ?
H2c24 C24 H3c24 . . . 109.47 ?

loop_
_geom_bond_atom_site_label_1
_geom_bond_atom_site_label_2
_geom_bond_site_symmetry_1
_geom_bond_site_symmetry_2
_geom_bond_distance
_geom_bond_publ_flag
O1 C3 . . 1.428(5) ?
O2 C16 . . 1.359(5) ?
O2 C18 . . 1.427(5) ?
O3 C2 . . 1.203(5) ?
O4 C12 . . 1.489(5) ?
O4 C15 . . 1.321(5) ?
O5 C15 . . 1.214(5) ?
N1 C5 . . 1.433(5) ?
N1 C10 . . 1.357(5) ?
N1 C13 . . 1.397(5) ?
C1 C11 . . 1.403(5) ?
C1 C23 . . 1.383(6) ?
C1 H1c1 . . 0.96 ?
C2 C4 . . 1.529(5) ?
C2 C7 . . 1.489(5) ?
C3 C13 . . 1.499(5) ?
C3 H1c3 . . 0.96 ?
C3 H2c3 . . 0.96 ?
C4 C9 . . 1.412(5) ?
C4 C11 . . 1.382(5) ?
C5 C6 . . 1.383(5) ?
C5 C14 . . 1.400(5) ?
C6 C19 . . 1.384(6) ?
C6 H1c6 . . 0.96 ?
C7 C10 . . 1.375(5) ?
C7 C21 . . 1.427(5) ?
C8 C12 . . 1.517(6) ?
C8 H1c8 . . 0.96 ?
C8 H2c8 . . 0.96 ?
C8 H3c8 . . 0.96 ?
C9 C10 . . 1.465(5) ?
C9 C20 . . 1.385(5) ?
C11 H1c11 . . 0.96 ?
C12 C17 . . 1.509(6) ?
C12 C24 . . 1.522(6) ?
C13 C21 . . 1.375(5) ?
C14 C22 . . 1.367(6) ?
C14 H1c14 . . 0.96 ?
C15 C21 . . 1.477(5) ?
C16 C19 . . 1.394(6) ?
C16 C22 . . 1.396(5) ?
C17 H1c17 . . 0.96 ?
C17 H2c17 . . 0.96 ?
C17 H3c17 . . 0.96 ?
C18 H1c18 . . 0.96 ?
C18 H2c18 . . 0.96 ?
C18 H3c18 . . 0.96 ?
C19 H1c19 . . 0.96 ?
C20 C23 . . 1.390(6) ?
C20 H1c20 . . 0.96 ?
C22 H1c22 . . 0.96 ?
C23 H1c23 . . 0.96 ?
C24 H1c24 . . 0.96 ?
C24 H2c24 . . 0.96 ?
C24 H3c24 . . 0.96 ?

loop_
_geom_hbond_atom_site_label_D
_geom_hbond_atom_site_label_H
_geom_hbond_atom_site_label_A
_geom_hbond_site_symmetry_D
_geom_hbond_site_symmetry_H
_geom_hbond_site_symmetry_A
_geom_hbond_distance_DH
_geom_hbond_distance_HA
_geom_hbond_distance_DA
_geom_hbond_angle_DHA
_geom_hbond_publ_flag
C6 H1c6 O3 . . 3_665 0.96 2.50 3.304(5) 141.81 ?
C8 H3c8 O5 . . . 0.96 2.46 2.947(6) 110.97 ?
C14 H1c14 O5 . . 4_555 0.96 2.43 3.293(5) 149.71 ?
C22 H1c22 O1 . . 4_555 0.96 2.45 3.251(5) 140.92 ?

loop_
_geom_torsion_atom_site_label_1
_geom_torsion_atom_site_label_2
_geom_torsion_atom_site_label_3
_geom_torsion_atom_site_label_4
_geom_torsion_site_symmetry_1
_geom_torsion_site_symmetry_2
_geom_torsion_site_symmetry_3
_geom_torsion_site_symmetry_4
_geom_torsion
_geom_torsion_publ_flag
? ? ? ? ? ? ? ? ? ?

loop_
_restr_angle_atom_site_label_1
_restr_angle_site_symmetry_1
_restr_angle_atom_site_label_2
_restr_angle_site_symmetry_2
_restr_angle_atom_site_label_3
_restr_angle_site_symmetry_3
_restr_angle_target
_restr_angle_target_weight_param
? ? ? ? ? ? ? ?

loop_
_restr_distance_atom_site_label_1
_restr_distance_site_symmetry_1
_restr_distance_atom_site_label_2
_restr_distance_site_symmetry_2
_restr_distance_target
_restr_distance_target_weight_param
? ? ? ? ? ?

loop_
_restr_equal_angle_atom_site_label_1
_restr_equal_angle_site_symmetry_1
_restr_equal_angle_atom_site_label_2
_restr_equal_angle_site_symmetry_2
_restr_equal_angle_atom_site_label_3
_restr_equal_angle_site_symmetry_3
_restr_equal_angle_class_class_id
_restr_equal_angle_class_target_weight_param
? ? ? ? ? ? ? ?

loop_
_restr_equal_distance_atom_site_label_1
_restr_equal_distance_site_symmetry_1
_restr_equal_distance_atom_site_label_2
_restr_equal_distance_site_symmetry_2
_restr_equal_distance_class_class_id
_restr_equal_distance_class_target_weight_param
? ? ? ? ? ?

loop_
_restr_equal_torsion_atom_site_label_1
_restr_equal_torsion_site_symmetry_1
_restr_equal_torsion_atom_site_label_2
_restr_equal_torsion_site_symmetry_2
_restr_equal_torsion_atom_site_label_3
_restr_equal_torsion_site_symmetry_3
_restr_equal_torsion_atom_site_label_4
_restr_equal_torsion_site_symmetry_4
_restr_equal_torsion_class_class_id
_restr_equal_torsion_class_target_weight_param
? ? ? ? ? ? ? ? ? ?

loop_
_restr_torsion_atom_site_label_1
_restr_torsion_site_symmetry_1
_restr_torsion_atom_site_label_2
_restr_torsion_site_symmetry_2
_restr_torsion_atom_site_label_3
_restr_torsion_site_symmetry_3
_restr_torsion_atom_site_label_4
_restr_torsion_site_symmetry_4
_restr_torsion_angle_target
_restr_torsion_weight_param
? ? ? ? ? ? ? ? ? ?

loop_
_twin_individual_id
_twin_individual_mass_fraction_refined
_twin_individual_twin_matrix_11
_twin_individual_twin_matrix_12
_twin_individual_twin_matrix_13
_twin_individual_twin_matrix_21
_twin_individual_twin_matrix_22
_twin_individual_twin_matrix_23
_twin_individual_twin_matrix_31
_twin_individual_twin_matrix_32
_twin_individual_twin_matrix_33
? ? ? ? ? ? ? ? ? ? ?

loop_
_jana_atom_site_adp_c_label
_jana_atom_site_adp_c_type_symbol
_jana_atom_site_adp_c_111
_jana_atom_site_adp_c_112
_jana_atom_site_adp_c_113
_jana_atom_site_adp_c_122
_jana_atom_site_adp_c_123
_jana_atom_site_adp_c_133
_jana_atom_site_adp_c_222
_jana_atom_site_adp_c_223
_jana_atom_site_adp_c_233
_jana_atom_site_adp_c_333
? ? ? ? ? ? ? ? ? ? ? ?

loop_
_jana_atom_site_adp_d_label
_jana_atom_site_adp_d_type_symbol
_jana_atom_site_adp_d_1111
_jana_atom_site_adp_d_1112
_jana_atom_site_adp_d_1113
_jana_atom_site_adp_d_1122
_jana_atom_site_adp_d_1123
_jana_atom_site_adp_d_1133
_jana_atom_site_adp_d_1222
_jana_atom_site_adp_d_1223
_jana_atom_site_adp_d_1233
_jana_atom_site_adp_d_1333
_jana_atom_site_adp_d_2222
_jana_atom_site_adp_d_2223
_jana_atom_site_adp_d_2233
_jana_atom_site_adp_d_2333
_jana_atom_site_adp_d_3333
? ? ? ? ? ? ? ? ? ? ? ? ? ? ? ? ?

loop_
_jana_atom_site_adp_e_label
_jana_atom_site_adp_e_type_symbol
_jana_atom_site_adp_e_11111
_jana_atom_site_adp_e_11112
_jana_atom_site_adp_e_11113
_jana_atom_site_adp_e_11122
_jana_atom_site_adp_e_11123
_jana_atom_site_adp_e_11133
_jana_atom_site_adp_e_11222
_jana_atom_site_adp_e_11223
_jana_atom_site_adp_e_11233
_jana_atom_site_adp_e_11333
_jana_atom_site_adp_e_12222
_jana_atom_site_adp_e_12223
_jana_atom_site_adp_e_12233
_jana_atom_site_adp_e_12333
_jana_atom_site_adp_e_13333
_jana_atom_site_adp_e_22222
_jana_atom_site_adp_e_22223
_jana_atom_site_adp_e_22233
_jana_atom_site_adp_e_22333
_jana_atom_site_adp_e_23333
_jana_atom_site_adp_e_33333
? ? ? ? ? ? ? ? ? ? ? ? ? ? ? ? ? ? ? ? ? ? ?

loop_
_jana_atom_site_adp_f_label
_jana_atom_site_adp_f_type_symbol
_jana_atom_site_adp_f_111111
_jana_atom_site_adp_f_111112
_jana_atom_site_adp_f_111113
_jana_atom_site_adp_f_111122
_jana_atom_site_adp_f_111123
_jana_atom_site_adp_f_111133
_jana_atom_site_adp_f_111222
_jana_atom_site_adp_f_111223
_jana_atom_site_adp_f_111233
_jana_atom_site_adp_f_111333
_jana_atom_site_adp_f_112222
_jana_atom_site_adp_f_112223
_jana_atom_site_adp_f_112233
_jana_atom_site_adp_f_112333
_jana_atom_site_adp_f_113333
_jana_atom_site_adp_f_122222
_jana_atom_site_adp_f_122223
_jana_atom_site_adp_f_122233
_jana_atom_site_adp_f_122333
_jana_atom_site_adp_f_123333
_jana_atom_site_adp_f_133333
_jana_atom_site_adp_f_222222
_jana_atom_site_adp_f_222223
_jana_atom_site_adp_f_222233
_jana_atom_site_adp_f_222333
_jana_atom_site_adp_f_223333
_jana_atom_site_adp_f_233333
_jana_atom_site_adp_f_333333
? ? ? ? ? ? ? ? ? ? ? ? ? ? ? ? ? ? ? ? ? ? ? ? ? ? ? ? ? ?
